data_7046039
loop_
_publ_author_name
'Tamm, Nadezhda B.'
'Brotsman, Victor A.'
'Markov, Vitaliy Yu'
'Kemnitz, Erhard'
'Troyanov, Sergey I.'

_publ_section_title
;
 Chlorination-promoted skeletal transformation of IPR C<sub>76</sub>
 discovered via trifluoromethylation under the formation of non-IPR
 C<sub>76</sub>(CF<sub>3</sub>)<sub>n</sub>F<sub>m</sub>.
;
_journal_issue 20
_journal_name_full 'Dalton transactions (Cambridge, England : 2003)'
_journal_page_first 6898
_journal_page_last 6902
_journal_paper_doi 10.1039/c8dt00984h
_journal_volume 47
_journal_year 2018
_chemical_formula_sum 'C104 H16 F42'
_chemical_formula_weight 2063.17
_chemical_name_systematic 'trifluoromethyl [76]fullerene'
_space_group_crystal_system triclinic
_space_group_IT_number 2
_space_group_name_Hall '-P 1'
_space_group_name_H-M_alt 'P -1'
_symmetry_space_group_name_Hall '-P 1'
_symmetry_space_group_name_H-M 'P -1'
_atom_sites_solution_hydrogens geom
_atom_sites_solution_secondary difmap
_audit_creation_method SHELXL-2014/7
_audit_update_record
;
2018-04-11 deposited with the CCDC.
2018-04-16 downloaded from the CCDC.
;
_cell_angle_alpha 103.081(2)
_cell_angle_beta 98.872(4)
_cell_angle_gamma 106.795(5)
_cell_formula_units_Z 2
_cell_length_a 12.5151(5)
_cell_length_b 15.2489(8)
_cell_length_c 21.0810(7)
_cell_measurement_reflns_used 30000
_cell_measurement_temperature 100(2)
_cell_measurement_theta_max 32
_cell_measurement_theta_min 5
_cell_volume 3646.0(3)
_computing_cell_refinement XDS
_computing_data_collection XDS
_computing_data_reduction XDS
_computing_structure_refinement 'SHELXL-2014/7 (Sheldrick, 2014)'
_computing_structure_solution SHELXS
_diffrn_ambient_temperature 100(2)
_diffrn_measured_fraction_theta_full 0.902
_diffrn_measured_fraction_theta_max 0.798
_diffrn_measurement_device_type MAR225
_diffrn_measurement_method CCD
_diffrn_radiation_type synchrotron
_diffrn_radiation_wavelength 0.895
_diffrn_reflns_av_R_equivalents 0.0425
_diffrn_reflns_av_unetI/netI 0.0337
_diffrn_reflns_Laue_measured_fraction_full 0.902
_diffrn_reflns_Laue_measured_fraction_max 0.798
_diffrn_reflns_limit_h_max 15
_diffrn_reflns_limit_h_min -15
_diffrn_reflns_limit_k_max 19
_diffrn_reflns_limit_k_min -19
_diffrn_reflns_limit_l_max 26
_diffrn_reflns_limit_l_min -26
_diffrn_reflns_number 55923
_diffrn_reflns_point_group_measured_fraction_full 0.902
_diffrn_reflns_point_group_measured_fraction_max 0.798
_diffrn_reflns_theta_full 32.450
_diffrn_reflns_theta_max 36.626
_diffrn_reflns_theta_min 1.285
_diffrn_source 'BL 14.3 PSF, BESSY, Berlin, Germany'
_exptl_absorpt_coefficient_mu 0.332
_exptl_absorpt_correction_type none
_exptl_crystal_colour red
_exptl_crystal_density_diffrn 1.879
_exptl_crystal_description plate
_exptl_crystal_F_000 2036
_exptl_crystal_recrystallization_method 'Re-crystallisation from solvent: toluene'
_exptl_crystal_size_max 0.020
_exptl_crystal_size_mid 0.020
_exptl_crystal_size_min 0.010
_refine_diff_density_max 1.003
_refine_diff_density_min -0.541
_refine_diff_density_rms 0.072
_refine_ls_extinction_coef 0.0062(4)
_refine_ls_extinction_expression Fc^*^=kFc[1+0.001xFc^2^\l^3^/sin(2\q)]^-1/4^
_refine_ls_extinction_method 'SHELXL-2014/7 (Sheldrick 2014'
_refine_ls_goodness_of_fit_ref 1.004
_refine_ls_hydrogen_treatment constr
_refine_ls_matrix_type full
_refine_ls_number_parameters 1371
_refine_ls_number_reflns 14461
_refine_ls_number_restraints 36
_refine_ls_restrained_S_all 1.006
_refine_ls_R_factor_all 0.0857
_refine_ls_R_factor_gt 0.0589
_refine_ls_shift/su_max 0.011
_refine_ls_shift/su_mean 0.000
_refine_ls_structure_factor_coef Fsqd
_refine_ls_weighting_details 'w=1/[\s^2^(Fo^2^)+(0.0500P)^2^+7.8000P] where P=(Fo^2^+2Fc^2^)/3'
_refine_ls_weighting_scheme calc
_refine_ls_wR_factor_gt 0.1352
_refine_ls_wR_factor_ref 0.1476
_reflns_Friedel_coverage 0.000
_reflns_number_gt 10442
_reflns_number_total 14461
_reflns_threshold_expression 'I > 2\s(I)'
_cod_data_source_file c8dt00984h2.cif
_cod_data_source_block 76cf3clp7a
_cod_depositor_comments 'Adding full bibliography for 7046039--7046043.cif.'
_cod_database_code 7046039
_shelx_shelxl_version_number 2014/7
_shelx_space_group_comment
;
The symmetry employed for this shelxl refinement is uniquely defined
by the following loop, which should always be used as a source of
symmetry information in preference to the above space-group names.
They are only intended as comments.
;
_shelx_estimated_absorpt_t_min 0.996
_shelx_estimated_absorpt_t_max 0.998

loop_
_space_group_symop_operation_xyz
'x, y, z'
'-x, -y, -z'

loop_
_atom_site_label
_atom_site_type_symbol
_atom_site_fract_x
_atom_site_fract_y
_atom_site_fract_z
_atom_site_U_iso_or_equiv
_atom_site_adp_type
_atom_site_occupancy
_atom_site_site_symmetry_order
_atom_site_calc_flag
_atom_site_refinement_flags_posn
_atom_site_refinement_flags_adp
_atom_site_refinement_flags_occupancy
_atom_site_disorder_assembly
_atom_site_disorder_group
F1 F 0.21003(18) 1.44344(16) 0.47121(10) 0.0458(5) Uani 1 1 d . . . . .
F2 F 0.1833(2) 1.54859(16) 0.54767(11) 0.0496(6) Uani 1 1 d . . . . .
F3 F 0.04980(17) 1.41172(16) 0.50157(10) 0.0444(5) Uani 1 1 d . . . . .
F4 F 0.0261(2) 1.53502(17) 0.61631(10) 0.0498(6) Uani 1 1 d . . . . .
F5 F 0.16595(19) 1.66256(15) 0.67737(11) 0.0479(5) Uani 1 1 d . . . . .
F6 F 0.03109(17) 1.59317(15) 0.71957(10) 0.0402(5) Uani 1 1 d . . . . .
F7 F 0.4226(2) 1.75561(14) 0.79431(11) 0.0463(5) Uani 1 1 d . . . . .
F8 F 0.46065(19) 1.70340(14) 0.70035(10) 0.0454(5) Uani 1 1 d . . . . .
F9 F 0.56787(17) 1.70703(14) 0.79203(11) 0.0454(5) Uani 1 1 d . . . . .
F10 F 0.59509(18) 1.61062(15) 0.66607(11) 0.0462(5) Uani 1 1 d . . . . .
F11 F 0.58323(18) 1.49012(15) 0.58729(11) 0.0464(5) Uani 1 1 d . . . . .
F12 F 0.4767(2) 1.57429(17) 0.57072(12) 0.0561(6) Uani 1 1 d . . . . .
F13 F 0.08356(17) 1.24753(16) 0.43234(9) 0.0427(5) Uani 1 1 d . . . . .
F14 F 0.24441(17) 1.25744(16) 0.40429(9) 0.0434(5) Uani 1 1 d . . . . .
F15 F 0.13568(17) 1.12328(15) 0.41196(9) 0.0407(5) Uani 1 1 d . . . . .
F16 F 0.04207(17) 1.52650(16) 0.92712(10) 0.0438(5) Uani 1 1 d . . . . .
F17 F 0.12039(19) 1.65267(16) 0.89817(10) 0.0463(5) Uani 1 1 d . . . . .
F18 F 0.19930(18) 1.63206(15) 0.99017(9) 0.0451(5) Uani 1 1 d . . . . .
F19 F 0.35150(19) 1.74993(14) 0.92715(10) 0.0471(5) Uani 1 1 d . . . . .
F20 F 0.50350(17) 1.71623(14) 0.91327(10) 0.0425(5) Uani 1 1 d . . . . .
F21 F 0.42003(17) 1.67429(14) 0.98880(9) 0.0413(5) Uani 1 1 d . . . . .
F22 F 0.45577(17) 1.25656(15) 0.46242(10) 0.0417(5) Uani 1 1 d . . . . .
F23 F 0.34334(17) 1.10973(15) 0.43010(9) 0.0411(5) Uani 1 1 d . . . . .
F24 F 0.49032(16) 1.15680(15) 0.51315(9) 0.0364(5) Uani 1 1 d . . . . .
F25 F 0.29974(17) 0.88208(15) 0.50588(10) 0.0427(5) Uani 1 1 d . . . . .
F26 F 0.14170(18) 0.81707(14) 0.53213(10) 0.0433(5) Uani 1 1 d . . . . .
F27 F 0.15360(17) 0.92543(15) 0.48073(9) 0.0405(5) Uani 1 1 d . . . . .
F28 F -0.0283(2) 1.2457(2) 0.99809(12) 0.0654(8) Uani 1 1 d . . . . .
F29 F 0.0914(2) 1.1988(2) 1.05468(11) 0.0720(8) Uani 1 1 d . . . . .
F30 F -0.0289(2) 1.1024(2) 0.96467(12) 0.0648(7) Uani 1 1 d . . . . .
F31 F 0.15544(19) 1.40090(19) 1.06804(10) 0.0550(6) Uani 1 1 d . . . . .
F32 F 0.29092(19) 1.34217(17) 1.08486(9) 0.0478(5) Uani 1 1 d . . . . .
F33 F 0.32309(18) 1.47099(15) 1.05513(9) 0.0442(5) Uani 1 1 d . . . . .
F34 F 0.46024(17) 0.91327(15) 0.61797(10) 0.0395(5) Uani 1 1 d . . . . .
F35 F 0.31030(19) 0.79851(14) 0.61753(11) 0.0454(5) Uani 1 1 d . . . . .
F36 F 0.42952(18) 0.88701(14) 0.71054(10) 0.0405(5) Uani 1 1 d . . . . .
F37 F 0.0178(2) 0.83365(16) 0.83640(11) 0.0538(6) Uani 1 1 d . . . . .
F38 F 0.1617(2) 0.79010(15) 0.81597(11) 0.0511(6) Uani 1 1 d . . . . .
F39 F 0.03753(19) 0.79544(14) 0.73545(10) 0.0475(5) Uani 1 1 d . . . . .
F40 F 0.1892(2) 0.91384(16) 0.95001(11) 0.0534(6) Uani 1 1 d . . . . .
F41 F 0.3422(2) 0.92471(16) 0.91331(11) 0.0501(6) Uani 1 1 d . . . . .
F42 F 0.3343(2) 1.04354(16) 0.98757(10) 0.0496(6) Uani 1 1 d . . . . .
C1 C 0.2889(3) 1.5396(2) 0.68816(16) 0.0324(7) Uani 1 1 d . . . . .
C2 C 0.3121(3) 1.4905(2) 0.63479(16) 0.0323(7) Uani 1 1 d . . . . .
C3 C 0.2150(3) 1.4132(2) 0.57716(15) 0.0315(7) Uani 1 1 d . . . . .
C4 C 0.1263(3) 1.3561(2) 0.61072(14) 0.0297(7) Uani 1 1 d . . . . .
C5 C 0.1038(3) 1.4079(2) 0.66799(15) 0.0302(7) Uani 1 1 d . . . . .
C6 C 0.1666(3) 1.5158(2) 0.69822(16) 0.0324(7) Uani 1 1 d . . . . .
C7 C 0.1930(3) 1.5390(2) 0.77339(16) 0.0315(7) Uani 1 1 d . . . . .
C8 C 0.3032(3) 1.5890(2) 0.80386(16) 0.0320(7) Uani 1 1 d . . . . .
C9 C 0.3804(3) 1.5877(2) 0.75574(16) 0.0324(7) Uani 1 1 d . . . . .
C10 C 0.4437(3) 1.5153(2) 0.76568(15) 0.0292(7) Uani 1 1 d . . . . .
C11 C 0.4662(3) 1.4623(2) 0.70873(15) 0.0286(7) Uani 1 1 d . . . . .
C12 C 0.4259(3) 1.4719(2) 0.63882(15) 0.0306(7) Uani 1 1 d . . . . .
C13 C 0.3849(3) 1.3743(2) 0.58852(14) 0.0287(7) Uani 1 1 d . . . . .
C14 C 0.2796(3) 1.3503(2) 0.54979(15) 0.0315(7) Uani 1 1 d . . . . .
C15 C 0.2329(3) 1.2455(2) 0.51414(14) 0.0305(7) Uani 1 1 d . . . . .
C16 C 0.1474(2) 1.2012(2) 0.55161(14) 0.0283(7) Uani 1 1 d . . . . .
C17 C 0.0971(3) 1.2541(2) 0.59622(14) 0.0297(7) Uani 1 1 d . . . . .
C18 C 0.0439(2) 1.2052(2) 0.64052(14) 0.0285(7) Uani 1 1 d . . . . .
C19 C 0.0161(2) 1.2603(2) 0.69401(14) 0.0279(7) Uani 1 1 d . . . . .
C20 C 0.0483(2) 1.3597(2) 0.70941(15) 0.0299(7) Uani 1 1 d . . . . .
C21 C 0.0609(3) 1.3974(2) 0.78238(15) 0.0303(7) Uani 1 1 d . . . . .
C22 C 0.1344(3) 1.4875(2) 0.81386(15) 0.0302(7) Uani 1 1 d . . . . .
C23 C 0.2066(3) 1.5316(2) 0.88650(15) 0.0312(7) Uani 1 1 d . . . . .
C24 C 0.3296(3) 1.5872(2) 0.87502(15) 0.0320(7) Uani 1 1 d . . . . .
C25 C 0.3918(3) 1.5157(2) 0.87642(15) 0.0290(7) Uani 1 1 d . . . . .
C26 C 0.4465(2) 1.4840(2) 0.82514(14) 0.0279(7) Uani 1 1 d . . . . .
C27 C 0.4734(2) 1.3983(2) 0.82576(14) 0.0253(6) Uani 1 1 d . . . . .
C28 C 0.5034(2) 1.3528(2) 0.76936(14) 0.0247(6) Uani 1 1 d . . . . .
C29 C 0.4964(2) 1.3819(2) 0.71103(14) 0.0264(7) Uani 1 1 d . . . . .
C30 C 0.4743(2) 1.2951(2) 0.65381(14) 0.0261(6) Uani 1 1 d . . . . .
C31 C 0.4174(2) 1.2936(2) 0.59293(14) 0.0277(7) Uani 1 1 d . . . . .
C32 C 0.3366(3) 1.2077(2) 0.53463(14) 0.0289(7) Uani 1 1 d . . . . .
C33 C 0.2781(3) 1.1203(2) 0.55519(14) 0.0282(7) Uani 1 1 d . . . . .
C34 C 0.1624(3) 1.1183(2) 0.56021(14) 0.0290(7) Uani 1 1 d . . . . .
C35 C 0.1068(2) 1.0681(2) 0.60275(14) 0.0274(7) Uani 1 1 d . . . . .
C36 C 0.0488(2) 1.1130(2) 0.64511(15) 0.0293(7) Uani 1 1 d . . . . .
C37 C 0.0295(3) 1.0812(2) 0.70360(15) 0.0289(7) Uani 1 1 d . . . . .
C38 C 0.0079(3) 1.1441(2) 0.75967(15) 0.0308(7) Uani 1 1 d . . . . .
C39 C 0.0019(2) 1.2319(2) 0.75362(14) 0.0290(7) Uani 1 1 d . . . . .
C40 C 0.0299(2) 1.3143(2) 0.80839(15) 0.0295(7) Uani 1 1 d . . . . .
C41 C 0.0653(3) 1.3078(2) 0.87353(15) 0.0310(7) Uani 1 1 d . . . . .
C42 C 0.1600(3) 1.3789(2) 0.92685(15) 0.0310(7) Uani 1 1 d . . . . .
C43 C 0.2341(3) 1.4593(2) 0.91917(14) 0.0301(7) Uani 1 1 d . . . . .
C44 C 0.3495(3) 1.4588(2) 0.91502(14) 0.0286(7) Uani 1 1 d . . . . .
C45 C 0.3789(3) 1.3751(2) 0.91751(14) 0.0267(6) Uani 1 1 d . . . . .
C46 C 0.4392(2) 1.3423(2) 0.87128(14) 0.0262(6) Uani 1 1 d . . . . .
C47 C 0.4337(2) 1.2431(2) 0.85690(14) 0.0262(6) Uani 1 1 d . . . . .
C48 C 0.4589(2) 1.1978(2) 0.79504(14) 0.0249(6) Uani 1 1 d . . . . .
C49 C 0.4929(2) 1.2533(2) 0.75278(14) 0.0246(6) Uani 1 1 d . . . . .
C50 C 0.4738(2) 1.2169(2) 0.68240(14) 0.0245(6) Uani 1 1 d . . . . .
C51 C 0.4179(2) 1.1176(2) 0.65303(14) 0.0254(6) Uani 1 1 d . . . . .
C52 C 0.3283(3) 1.0727(2) 0.59120(14) 0.0283(7) Uani 1 1 d . . . . .
C53 C 0.2496(3) 0.9777(2) 0.59527(14) 0.0281(7) Uani 1 1 d . . . . .
C54 C 0.1452(3) 0.9953(2) 0.61781(15) 0.0289(7) Uani 1 1 d . . . . .
C55 C 0.1254(3) 0.9634(2) 0.67193(15) 0.0302(7) Uani 1 1 d . . . . .
C56 C 0.0661(3) 1.0050(2) 0.71631(15) 0.0310(7) Uani 1 1 d . . . . .
C57 C 0.0826(3) 0.9945(2) 0.78267(16) 0.0317(7) Uani 1 1 d . . . . .
C58 C 0.0675(3) 1.0572(2) 0.83601(16) 0.0335(8) Uani 1 1 d . . . . .
C59 C 0.0301(3) 1.1347(2) 0.82625(15) 0.0308(7) Uani 1 1 d . . . . .
C60 C 0.0563(3) 1.2164(3) 0.88076(15) 0.0322(7) Uani 1 1 d . . . . .
C61 C 0.1230(3) 1.2230(3) 0.94990(15) 0.0346(8) Uani 1 1 d . . . . .
C62 C 0.2096(3) 1.3282(2) 0.97152(15) 0.0324(7) Uani 1 1 d . . . . .
C63 C 0.3141(3) 1.3123(2) 0.94811(14) 0.0300(7) Uani 1 1 d . . . . .
C64 C 0.3096(3) 1.2185(2) 0.93565(14) 0.0308(7) Uani 1 1 d . . . . .
C65 C 0.3708(3) 1.1821(2) 0.89029(14) 0.0287(7) Uani 1 1 d . . . . .
C66 C 0.3334(3) 1.0802(2) 0.86167(15) 0.0294(7) Uani 1 1 d . . . . .
C67 C 0.3526(3) 1.0381(2) 0.80202(15) 0.0291(7) Uani 1 1 d . . . . .
C68 C 0.4158(2) 1.0962(2) 0.76583(14) 0.0253(6) Uani 1 1 d . . . . .
C69 C 0.3981(2) 1.0594(2) 0.69622(14) 0.0251(6) Uani 1 1 d . . . . .
C70 C 0.3131(3) 0.9588(2) 0.65863(15) 0.0287(7) Uani 1 1 d . . . . .
C71 C 0.2216(3) 0.9351(2) 0.69817(16) 0.0303(7) Uani 1 1 d . . . . .
C72 C 0.2539(3) 0.9528(2) 0.76583(16) 0.0304(7) Uani 1 1 d . . . . .
C73 C 0.1639(3) 0.9435(2) 0.80617(16) 0.0329(7) Uani 1 1 d . . . . .
C74 C 0.2296(3) 1.0136(2) 0.87790(16) 0.0324(7) Uani 1 1 d . . . . .
C75 C 0.1512(3) 1.0684(2) 0.89641(17) 0.0358(8) Uani 1 1 d . . . . .
C76 C 0.1976(3) 1.1599(3) 0.94052(17) 0.0361(8) Uani 1 1 d . . . . .
C77 C 0.1627(3) 1.4551(3) 0.52398(17) 0.0392(8) Uani 1 1 d . . . . .
C78 C 0.0967(3) 1.5774(3) 0.67644(17) 0.0382(8) Uani 1 1 d . . . . .
C79 C 0.4598(3) 1.6898(2) 0.76050(18) 0.0393(8) Uani 1 1 d . . . . .
C80 C 0.5218(3) 1.5386(3) 0.61603(17) 0.0376(8) Uani 1 1 d . . . . .
C81 C 0.1746(3) 1.2180(3) 0.43947(16) 0.0370(8) Uani 1 1 d . . . . .
C82 C 0.1429(3) 1.5875(3) 0.92662(17) 0.0387(8) Uani 1 1 d . . . . .
C83 C 0.4010(3) 1.6834(2) 0.92679(17) 0.0370(8) Uani 1 1 d . . . . .
C84 C 0.4062(3) 1.1826(2) 0.48341(15) 0.0328(7) Uani 1 1 d . . . . .
C85 C 0.2119(3) 0.8988(3) 0.52827(16) 0.0366(8) Uani 1 1 d . . . . .
C86 C 0.0387(3) 1.1934(3) 0.99317(18) 0.0494(11) Uani 1 1 d . . . . .
C87 C 0.2439(3) 1.3857(3) 1.04547(16) 0.0402(8) Uani 1 1 d . . . . .
C88 C 0.3779(3) 0.8882(2) 0.65025(16) 0.0350(8) Uani 1 1 d . . . . .
C89 C 0.0952(3) 0.8392(3) 0.79907(18) 0.0406(9) Uani 1 1 d . . . . .
C90 C 0.2728(3) 0.9721(3) 0.93231(17) 0.0383(8) Uani 1 1 d . . . . .
C01 C 0.2967(5) 0.9443(5) 0.1556(3) 0.0615(17) Uani 0.785(6) 1 d . . P A 1
C02 C 0.2625(5) 1.0197(5) 0.1451(3) 0.0610(17) Uani 0.785(6) 1 d . . P A 1
H02 H 0.2568 1.0313 0.1025 0.073 Uiso 0.785(6) 1 calc R U P A 1
C03 C 0.2366(5) 1.0781(4) 0.1969(3) 0.070(2) Uani 0.785(6) 1 d . . P A 1
H03 H 0.2117 1.1292 0.1901 0.083 Uiso 0.785(6) 1 calc R U P A 1
C04 C 0.2480(5) 1.0600(5) 0.2592(3) 0.088(2) Uani 0.785(6) 1 d . . P A 1
H04 H 0.2340 1.1015 0.2955 0.106 Uiso 0.785(6) 1 calc R U P A 1
C05 C 0.2787(5) 0.9848(6) 0.2695(3) 0.069(2) Uani 0.785(6) 1 d . . P A 1
H05 H 0.2821 0.9719 0.3117 0.082 Uiso 0.785(6) 1 calc R U P A 1
C06 C 0.3038(5) 0.9294(5) 0.2196(3) 0.0679(19) Uani 0.785(6) 1 d . . P A 1
H06 H 0.3273 0.8780 0.2273 0.081 Uiso 0.785(6) 1 calc R U P A 1
C07 C 0.3277(6) 0.8797(5) 0.1002(4) 0.0757(19) Uiso 0.785(6) 1 d . . P A 1
H07A H 0.2708 0.8630 0.0580 0.114 Uiso 0.785(6) 1 calc R U P A 1
H07B H 0.3285 0.8213 0.1120 0.114 Uiso 0.785(6) 1 calc R U P A 1
H07C H 0.4039 0.9133 0.0949 0.114 Uiso 0.785(6) 1 calc R U P A 1
C01A C 0.308(2) 0.9874(16) 0.1979(12) 0.139(16) Uiso 0.215(6) 1 d G . P A 2
C02A C 0.370(2) 1.0171(12) 0.1527(13) 0.116(12) Uiso 0.215(6) 1 d G . P A 2
H02A H 0.4011 1.0832 0.1564 0.140 Uiso 0.215(6) 1 calc R U P A 2
C03A C 0.3867(19) 0.9499(17) 0.1019(11) 0.090(9) Uiso 0.215(6) 1 d G . P A 2
H03A H 0.4289 0.9702 0.0710 0.108 Uiso 0.215(6) 1 calc R U P A 2
C04A C 0.342(2) 0.8531(15) 0.0964(11) 0.200 Uiso 0.215(6) 1 d G U P A 2
H04A H 0.3528 0.8072 0.0617 0.240 Uiso 0.215(6) 1 calc R U P A 2
C05A C 0.2798(19) 0.8235(13) 0.1416(12) 0.085(8) Uiso 0.215(6) 1 d G . P A 2
H05A H 0.2489 0.7573 0.1378 0.102 Uiso 0.215(6) 1 calc R U P A 2
C06A C 0.263(2) 0.8906(18) 0.1924(11) 0.103(12) Uiso 0.215(6) 1 d G . P A 2
H06A H 0.2210 0.8704 0.2233 0.123 Uiso 0.215(6) 1 calc R U P A 2
C07A C 0.2480(5) 1.0600(5) 0.2592(3) 0.088(2) Uani 0.215(6) 1 d . . P A 2
H07D H 0.2735 1.1267 0.2583 0.132 Uiso 0.215(6) 1 calc R U P A 2
H07E H 0.2755 1.0569 0.3045 0.132 Uiso 0.215(6) 1 calc R U P A 2
H07F H 0.1639 1.0338 0.2466 0.132 Uiso 0.215(6) 1 calc R U P A 2
C08 C -0.2351(9) 1.3661(13) 0.6574(9) 0.104(5) Uani 0.588(11) 1 d . U P . .
C09 C -0.2112(5) 1.4665(5) 0.7124(6) 0.103(3) Uani 1 1 d . U . . .
C010 C -0.1995(9) 1.4983(14) 0.7715(7) 0.100(5) Uani 0.588(11) 1 d . U P . .
C011 C -0.2049(8) 1.4253(10) 0.8041(9) 0.096(4) Uani 0.588(11) 1 d . U P . .
C012 C -0.2241(7) 1.3369(9) 0.7703(6) 0.072(4) Uani 0.588(11) 1 d . . P . .
C013 C -0.2394(4) 1.2975(5) 0.7085(4) 0.089(2) Uani 1 1 d . . . . .
C014 C -0.2419(7) 1.3441(8) 0.6032(6) 0.073(3) Uani 0.588(11) 1 d . . P . .
C015 C -0.2202(10) 1.4380(16) 0.6559(6) 0.065(4) Uani 0.412(11) 1 d . . P . .
C016 C -0.2514(8) 1.2789(13) 0.6458(6) 0.067(5) Uani 0.412(11) 1 d . . P . .
C017 C -0.2169(13) 1.396(2) 0.7550(8) 0.081(6) Uani 0.412(11) 1 d . U P . .
C018 C -0.1885(12) 1.5776(11) 0.7663(7) 0.072(4) Uani 0.412(11) 1 d . . P . .
C019 C -0.2156(13) 1.3548(18) 0.8354(9) 0.111(7) Uani 0.412(11) 1 d . U P . .

loop_
_atom_site_aniso_label
_atom_site_aniso_U_11
_atom_site_aniso_U_22
_atom_site_aniso_U_33
_atom_site_aniso_U_23
_atom_site_aniso_U_13
_atom_site_aniso_U_12
F1 0.0497(12) 0.0641(14) 0.0341(10) 0.0248(10) 0.0125(9) 0.0248(12)
F2 0.0601(14) 0.0488(13) 0.0445(12) 0.0202(10) 0.0029(10) 0.0247(12)
F3 0.0375(11) 0.0615(14) 0.0354(10) 0.0163(9) -0.0009(8) 0.0216(11)
F4 0.0535(13) 0.0600(14) 0.0374(11) 0.0096(10) -0.0055(9) 0.0329(12)
F5 0.0464(12) 0.0433(12) 0.0653(14) 0.0257(10) 0.0154(10) 0.0228(11)
F6 0.0345(10) 0.0452(11) 0.0446(11) 0.0108(9) 0.0062(8) 0.0220(10)
F7 0.0550(13) 0.0295(10) 0.0525(13) 0.0101(9) 0.0084(10) 0.0150(10)
F8 0.0528(13) 0.0366(11) 0.0475(12) 0.0193(9) 0.0094(10) 0.0116(10)
F9 0.0352(11) 0.0333(10) 0.0582(13) 0.0133(9) -0.0004(9) 0.0034(9)
F10 0.0406(11) 0.0390(11) 0.0516(12) 0.0146(9) 0.0126(9) 0.0002(10)
F11 0.0431(12) 0.0458(12) 0.0541(13) 0.0194(10) 0.0247(10) 0.0100(10)
F12 0.0515(13) 0.0646(15) 0.0611(14) 0.0457(12) 0.0106(11) 0.0127(12)
F13 0.0350(10) 0.0634(13) 0.0299(10) 0.0128(9) 0.0014(8) 0.0207(11)
F14 0.0414(11) 0.0613(13) 0.0276(10) 0.0164(9) 0.0101(8) 0.0134(11)
F15 0.0363(10) 0.0500(12) 0.0259(9) 0.0022(8) 0.0023(8) 0.0093(10)
F16 0.0353(11) 0.0539(13) 0.0400(11) 0.0005(9) 0.0087(8) 0.0217(10)
F17 0.0526(13) 0.0496(12) 0.0425(11) 0.0053(9) 0.0078(9) 0.0336(12)
F18 0.0456(12) 0.0521(12) 0.0306(10) -0.0051(9) 0.0010(8) 0.0234(11)
F19 0.0530(13) 0.0341(10) 0.0480(12) -0.0010(9) -0.0027(10) 0.0231(11)
F20 0.0374(11) 0.0327(10) 0.0478(12) 0.0039(9) 0.0000(9) 0.0084(9)
F21 0.0431(11) 0.0394(11) 0.0309(10) -0.0018(8) -0.0051(8) 0.0147(10)
F22 0.0402(11) 0.0541(12) 0.0380(11) 0.0209(9) 0.0203(9) 0.0147(10)
F23 0.0358(10) 0.0571(13) 0.0240(9) 0.0029(8) 0.0083(8) 0.0124(10)
F24 0.0294(9) 0.0525(12) 0.0307(9) 0.0122(8) 0.0115(7) 0.0163(9)
F25 0.0371(11) 0.0493(12) 0.0363(10) -0.0031(9) 0.0123(8) 0.0164(10)
F26 0.0413(11) 0.0315(10) 0.0443(11) -0.0019(8) 0.0102(9) 0.0033(9)
F27 0.0364(10) 0.0464(11) 0.0283(10) -0.0009(8) 0.0012(8) 0.0108(10)
F28 0.0421(13) 0.097(2) 0.0513(14) -0.0010(13) 0.0251(11) 0.0236(15)
F29 0.0637(16) 0.106(2) 0.0331(12) 0.0240(13) 0.0179(11) 0.0023(15)
F30 0.0505(13) 0.0806(18) 0.0472(13) 0.0155(12) 0.0247(11) -0.0061(13)
F31 0.0455(12) 0.0900(18) 0.0309(11) 0.0012(11) 0.0139(9) 0.0348(13)
F32 0.0495(12) 0.0720(15) 0.0251(10) 0.0140(9) 0.0070(9) 0.0262(12)
F33 0.0454(12) 0.0519(12) 0.0269(10) -0.0022(9) 0.0019(8) 0.0178(11)
F34 0.0359(10) 0.0460(11) 0.0398(11) 0.0091(9) 0.0154(8) 0.0178(10)
F35 0.0463(12) 0.0302(10) 0.0530(12) 0.0012(9) 0.0118(10) 0.0111(10)
F36 0.0486(12) 0.0380(11) 0.0403(11) 0.0107(8) 0.0107(9) 0.0228(10)
F37 0.0529(13) 0.0484(13) 0.0577(14) 0.0192(11) 0.0308(11) 0.0012(11)
F38 0.0651(15) 0.0348(11) 0.0544(13) 0.0176(10) 0.0164(11) 0.0132(11)
F39 0.0490(12) 0.0346(11) 0.0467(12) 0.0082(9) 0.0111(10) -0.0014(10)
F40 0.0614(14) 0.0529(13) 0.0519(13) 0.0309(11) 0.0247(11) 0.0101(12)
F41 0.0564(14) 0.0468(12) 0.0579(14) 0.0233(10) 0.0175(11) 0.0250(12)
F42 0.0633(14) 0.0489(12) 0.0336(11) 0.0159(9) 0.0064(10) 0.0138(11)
C1 0.0334(17) 0.0302(16) 0.0318(16) 0.0109(13) 0.0025(13) 0.0093(15)
C2 0.0301(16) 0.0354(17) 0.0325(16) 0.0171(13) 0.0037(13) 0.0089(15)
C3 0.0317(16) 0.0376(17) 0.0266(15) 0.0101(13) 0.0038(12) 0.0146(15)
C4 0.0216(14) 0.0435(18) 0.0238(14) 0.0087(13) -0.0001(11) 0.0140(15)
C5 0.0250(15) 0.0367(17) 0.0257(15) 0.0058(12) -0.0025(12) 0.0123(14)
C6 0.0297(16) 0.0352(17) 0.0309(16) 0.0067(13) 0.0014(13) 0.0141(15)
C7 0.0300(16) 0.0313(16) 0.0322(16) 0.0041(13) 0.0016(13) 0.0159(15)
C8 0.0351(17) 0.0275(15) 0.0314(16) 0.0041(12) 0.0019(13) 0.0141(15)
C9 0.0304(16) 0.0286(16) 0.0350(17) 0.0084(13) 0.0021(13) 0.0086(15)
C10 0.0206(14) 0.0277(15) 0.0312(16) 0.0076(12) -0.0005(12) 0.0005(13)
C11 0.0213(14) 0.0315(16) 0.0303(15) 0.0113(12) 0.0038(12) 0.0043(14)
C12 0.0282(15) 0.0328(16) 0.0310(16) 0.0132(13) 0.0059(12) 0.0078(14)
C13 0.0267(15) 0.0359(17) 0.0249(14) 0.0123(12) 0.0085(12) 0.0084(14)
C14 0.0290(15) 0.0407(18) 0.0248(15) 0.0131(13) 0.0059(12) 0.0090(15)
C15 0.0287(15) 0.0388(17) 0.0228(14) 0.0069(12) 0.0054(12) 0.0112(15)
C16 0.0204(14) 0.0386(17) 0.0210(14) 0.0050(12) 0.0003(11) 0.0077(14)
C17 0.0218(14) 0.0388(17) 0.0230(14) 0.0037(12) -0.0007(11) 0.0091(14)
C18 0.0180(13) 0.0371(17) 0.0237(14) 0.0033(12) 0.0004(11) 0.0060(14)
C19 0.0145(12) 0.0382(17) 0.0258(14) 0.0030(12) -0.0003(11) 0.0083(13)
C20 0.0183(13) 0.0409(18) 0.0276(15) 0.0058(13) -0.0003(11) 0.0116(14)
C21 0.0208(14) 0.0388(17) 0.0303(16) 0.0041(13) 0.0032(12) 0.0146(14)
C22 0.0257(15) 0.0377(17) 0.0304(16) 0.0057(13) 0.0047(12) 0.0196(15)
C23 0.0292(16) 0.0340(16) 0.0282(15) 0.0023(13) 0.0023(12) 0.0148(15)
C24 0.0296(16) 0.0323(16) 0.0306(16) 0.0044(13) 0.0002(13) 0.0122(15)
C25 0.0235(14) 0.0275(15) 0.0274(15) 0.0004(12) -0.0033(11) 0.0066(13)
C26 0.0204(14) 0.0293(15) 0.0258(15) 0.0029(12) -0.0020(11) 0.0040(13)
C27 0.0175(13) 0.0291(15) 0.0228(14) 0.0053(11) -0.0020(10) 0.0031(13)
C28 0.0147(12) 0.0289(15) 0.0254(14) 0.0077(11) 0.0006(10) 0.0022(12)
C29 0.0172(13) 0.0314(16) 0.0260(14) 0.0085(12) 0.0031(11) 0.0021(13)
C30 0.0196(13) 0.0326(16) 0.0260(14) 0.0092(12) 0.0076(11) 0.0069(13)
C31 0.0206(14) 0.0366(17) 0.0255(14) 0.0095(12) 0.0081(11) 0.0074(14)
C32 0.0240(14) 0.0389(17) 0.0226(14) 0.0072(12) 0.0065(11) 0.0097(14)
C33 0.0243(14) 0.0348(16) 0.0195(14) 0.0023(12) 0.0061(11) 0.0051(14)
C34 0.0230(14) 0.0360(17) 0.0206(14) 0.0003(12) 0.0032(11) 0.0059(14)
C35 0.0180(13) 0.0333(16) 0.0235(14) 0.0007(12) 0.0027(11) 0.0046(13)
C36 0.0183(13) 0.0337(16) 0.0258(15) 0.0017(12) 0.0007(11) 0.0016(13)
C37 0.0197(14) 0.0313(16) 0.0291(15) 0.0014(12) 0.0051(11) 0.0046(13)
C38 0.0187(14) 0.0390(18) 0.0297(16) 0.0045(13) 0.0068(11) 0.0058(14)
C39 0.0157(13) 0.0407(18) 0.0261(15) 0.0030(13) 0.0043(11) 0.0084(14)
C40 0.0191(14) 0.0399(17) 0.0274(15) 0.0034(13) 0.0059(11) 0.0113(14)
C41 0.0228(14) 0.0434(18) 0.0278(15) 0.0052(13) 0.0114(12) 0.0135(15)
C42 0.0273(15) 0.0428(18) 0.0244(15) 0.0048(13) 0.0078(12) 0.0169(15)
C43 0.0285(15) 0.0361(17) 0.0225(14) -0.0003(12) 0.0029(12) 0.0141(15)
C44 0.0256(15) 0.0329(16) 0.0198(14) -0.0020(12) -0.0005(11) 0.0089(14)
C45 0.0223(14) 0.0296(15) 0.0230(14) 0.0022(11) -0.0009(11) 0.0082(13)
C46 0.0213(13) 0.0290(15) 0.0214(14) 0.0036(11) -0.0014(11) 0.0045(13)
C47 0.0205(13) 0.0324(16) 0.0230(14) 0.0060(12) 0.0019(11) 0.0079(13)
C48 0.0183(13) 0.0311(15) 0.0240(14) 0.0071(12) 0.0039(11) 0.0076(13)
C49 0.0159(12) 0.0305(15) 0.0258(14) 0.0073(12) 0.0044(11) 0.0061(13)
C50 0.0152(12) 0.0323(15) 0.0265(14) 0.0088(12) 0.0062(11) 0.0079(13)
C51 0.0205(13) 0.0326(16) 0.0248(14) 0.0075(12) 0.0101(11) 0.0095(13)
C52 0.0243(14) 0.0365(17) 0.0219(14) 0.0047(12) 0.0079(11) 0.0083(14)
C53 0.0252(14) 0.0283(15) 0.0258(15) 0.0016(12) 0.0055(11) 0.0066(14)
C54 0.0229(14) 0.0289(15) 0.0260(15) -0.0024(12) 0.0049(11) 0.0037(13)
C55 0.0276(15) 0.0266(15) 0.0296(15) 0.0025(12) 0.0075(12) 0.0028(14)
C56 0.0216(14) 0.0327(16) 0.0314(16) 0.0030(13) 0.0075(12) 0.0025(14)
C57 0.0263(15) 0.0315(16) 0.0345(17) 0.0089(13) 0.0121(13) 0.0035(14)
C58 0.0290(16) 0.0376(17) 0.0321(16) 0.0083(13) 0.0145(13) 0.0061(15)
C59 0.0217(14) 0.0409(18) 0.0302(16) 0.0091(13) 0.0106(12) 0.0098(14)
C60 0.0233(14) 0.0462(19) 0.0270(15) 0.0064(13) 0.0118(12) 0.0119(15)
C61 0.0302(16) 0.047(2) 0.0279(16) 0.0111(14) 0.0117(13) 0.0120(16)
C62 0.0320(16) 0.0394(18) 0.0238(15) 0.0051(13) 0.0073(12) 0.0119(15)
C63 0.0253(15) 0.0405(18) 0.0190(14) 0.0036(12) 0.0032(11) 0.0084(14)
C64 0.0320(16) 0.0349(17) 0.0212(14) 0.0053(12) 0.0062(12) 0.0071(15)
C65 0.0253(14) 0.0352(16) 0.0230(14) 0.0077(12) 0.0056(11) 0.0070(14)
C66 0.0285(15) 0.0342(16) 0.0271(15) 0.0119(12) 0.0088(12) 0.0092(14)
C67 0.0284(15) 0.0303(16) 0.0288(15) 0.0089(12) 0.0076(12) 0.0094(14)
C68 0.0204(13) 0.0303(15) 0.0266(14) 0.0081(12) 0.0069(11) 0.0097(13)
C69 0.0200(13) 0.0290(15) 0.0280(15) 0.0073(12) 0.0075(11) 0.0105(13)
C70 0.0291(15) 0.0291(15) 0.0268(15) 0.0048(12) 0.0087(12) 0.0096(14)
C71 0.0297(16) 0.0241(15) 0.0349(16) 0.0074(12) 0.0110(13) 0.0050(14)
C72 0.0325(16) 0.0268(15) 0.0343(16) 0.0101(12) 0.0125(13) 0.0101(14)
C73 0.0339(17) 0.0304(16) 0.0342(17) 0.0096(13) 0.0146(13) 0.0067(15)
C74 0.0345(17) 0.0320(16) 0.0320(16) 0.0121(13) 0.0136(13) 0.0081(15)
C75 0.0353(18) 0.0365(18) 0.0356(17) 0.0117(14) 0.0117(14) 0.0091(16)
C76 0.0332(17) 0.0415(19) 0.0388(18) 0.0176(15) 0.0123(14) 0.0135(16)
C77 0.0422(19) 0.048(2) 0.0308(17) 0.0144(15) 0.0056(14) 0.0187(18)
C78 0.0356(18) 0.044(2) 0.0347(18) 0.0106(15) 0.0017(14) 0.0159(17)
C79 0.042(2) 0.0311(17) 0.0416(19) 0.0108(15) 0.0043(15) 0.0096(17)
C80 0.0367(18) 0.0388(18) 0.0370(18) 0.0174(15) 0.0071(14) 0.0082(17)
C81 0.0297(16) 0.051(2) 0.0298(16) 0.0134(15) 0.0068(13) 0.0119(17)
C82 0.0385(19) 0.0416(19) 0.0322(17) 0.0002(14) 0.0010(14) 0.0197(17)
C83 0.0391(19) 0.0330(17) 0.0330(17) 0.0011(13) -0.0016(14) 0.0152(17)
C84 0.0295(16) 0.0424(18) 0.0264(15) 0.0119(13) 0.0083(12) 0.0096(15)
C85 0.0283(16) 0.0426(19) 0.0314(17) 0.0009(14) 0.0081(13) 0.0079(16)
C86 0.039(2) 0.070(3) 0.0347(19) 0.0095(18) 0.0170(16) 0.012(2)
C87 0.0358(18) 0.058(2) 0.0285(17) 0.0080(15) 0.0076(14) 0.0213(19)
C88 0.0359(17) 0.0334(17) 0.0330(17) 0.0039(13) 0.0110(14) 0.0108(16)
C89 0.047(2) 0.0343(18) 0.0415(19) 0.0137(15) 0.0181(16) 0.0088(17)
C90 0.0427(19) 0.0399(19) 0.0376(18) 0.0170(15) 0.0161(15) 0.0138(18)
C01 0.042(3) 0.077(4) 0.045(3) -0.002(3) -0.002(2) 0.011(3)
C02 0.057(3) 0.075(4) 0.045(3) 0.010(3) 0.019(2) 0.016(3)
C03 0.056(4) 0.053(3) 0.086(5) 0.000(3) 0.029(3) 0.005(3)
C04 0.062(3) 0.095(4) 0.060(3) -0.019(3) 0.019(3) -0.014(3)
C05 0.041(3) 0.085(5) 0.056(4) 0.004(3) 0.014(3) -0.001(3)
C06 0.037(3) 0.083(5) 0.059(4) 0.004(3) -0.004(3) 0.005(3)
C07A 0.062(3) 0.095(4) 0.060(3) -0.019(3) 0.019(3) -0.014(3)
C08 0.024(4) 0.106(12) 0.175(15) 0.033(11) 0.019(7) 0.018(7)
C09 0.033(3) 0.080(4) 0.178(8) 0.012(5) 0.023(4) 0.012(3)
C010 0.042(5) 0.145(13) 0.089(8) -0.003(8) 0.008(5) 0.025(7)
C011 0.039(5) 0.092(9) 0.142(12) 0.025(8) 0.005(6) 0.015(5)
C012 0.019(3) 0.091(8) 0.078(8) -0.020(6) 0.004(4) 0.017(5)
C013 0.024(2) 0.096(5) 0.151(7) 0.036(5) 0.019(3) 0.025(3)
C014 0.028(4) 0.077(6) 0.101(8) 0.000(6) 0.014(4) 0.019(4)
C015 0.029(5) 0.123(14) 0.043(6) 0.021(7) 0.009(4) 0.027(8)
C016 0.018(4) 0.118(13) 0.052(7) 0.004(7) 0.008(4) 0.019(6)
C017 0.037(6) 0.153(19) 0.053(8) 0.035(11) 0.011(6) 0.027(10)
C018 0.058(8) 0.065(9) 0.082(9) -0.003(7) 0.017(6) 0.021(7)
C019 0.056(8) 0.176(18) 0.092(11) 0.012(11) 0.018(7) 0.043(10)

loop_
_atom_type_symbol
_atom_type_description
_atom_type_scat_dispersion_real
_atom_type_scat_dispersion_imag
_atom_type_scat_source
C C 0.0033 0.0016 'International Tables Vol C Tables 4.2.6.8 and 6.1.1.4'
F F 0.0171 0.0103 'International Tables Vol C Tables 4.2.6.8 and 6.1.1.4'
H H 0.0000 0.0000 'International Tables Vol C Tables 4.2.6.8 and 6.1.1.4'

loop_
_geom_angle_atom_site_label_1
_geom_angle_atom_site_label_2
_geom_angle_atom_site_label_3
_geom_angle
C2 C1 C6 121.0(3)
C2 C1 C9 121.2(3)
C6 C1 C9 112.1(3)
C1 C2 C12 121.3(3)
C1 C2 C3 121.3(3)
C12 C2 C3 112.0(3)
C14 C3 C2 100.2(3)
C14 C3 C77 112.7(3)
C2 C3 C77 113.1(3)
C14 C3 C4 107.9(3)
C2 C3 C4 106.9(2)
C77 C3 C4 114.9(3)
C5 C4 C17 119.9(3)
C5 C4 C3 117.4(3)
C17 C4 C3 120.1(3)
C4 C5 C20 119.9(3)
C4 C5 C6 121.4(3)
C20 C5 C6 116.5(3)
C7 C6 C1 99.3(2)
C7 C6 C5 108.9(3)
C1 C6 C5 108.9(3)
C7 C6 C78 108.7(3)
C1 C6 C78 116.6(3)
C5 C6 C78 113.4(3)
C8 C7 C22 112.4(3)
C8 C7 C6 114.5(3)
C22 C7 C6 128.2(3)
C7 C8 C24 111.4(3)
C7 C8 C9 112.1(3)
C24 C8 C9 127.3(3)
C8 C9 C1 100.1(3)
C8 C9 C79 112.5(3)
C1 C9 C79 112.9(3)
C8 C9 C10 108.0(3)
C1 C9 C10 106.9(3)
C79 C9 C10 115.3(3)
C11 C10 C26 120.1(3)
C11 C10 C9 117.5(3)
C26 C10 C9 119.8(3)
C29 C11 C10 119.8(3)
C29 C11 C12 116.6(3)
C10 C11 C12 121.3(3)
C13 C12 C2 99.3(3)
C13 C12 C11 108.8(3)
C2 C12 C11 108.8(3)
C13 C12 C80 107.8(3)
C2 C12 C80 117.7(3)
C11 C12 C80 113.2(3)
C14 C13 C31 112.8(3)
C14 C13 C12 114.0(3)
C31 C13 C12 128.2(3)
C13 C14 C15 110.8(3)
C13 C14 C3 112.4(3)
C15 C14 C3 127.8(3)
C14 C15 C16 105.8(3)
C14 C15 C81 115.8(3)
C16 C15 C81 109.7(2)
C14 C15 C32 104.2(2)
C16 C15 C32 101.9(2)
C81 C15 C32 117.9(3)
C34 C16 C17 120.8(3)
C34 C16 C15 109.6(3)
C17 C16 C15 124.4(3)
C16 C17 C4 122.1(3)
C16 C17 C18 115.5(3)
C4 C17 C18 119.9(3)
C19 C18 C17 117.2(3)
C19 C18 C36 116.8(3)
C17 C18 C36 123.5(3)
C20 C19 C18 122.6(3)
C20 C19 C39 109.3(3)
C18 C19 C39 122.5(3)
C19 C20 C5 120.3(3)
C19 C20 C21 107.6(3)
C5 C20 C21 126.8(3)
C22 C21 C40 129.3(3)
C22 C21 C20 117.9(3)
C40 C21 C20 106.7(3)
C21 C22 C7 117.0(3)
C21 C22 C23 130.1(3)
C7 C22 C23 107.4(3)
C43 C23 C82 111.5(3)
C43 C23 C22 113.9(3)
C82 C23 C22 107.9(3)
C43 C23 C24 102.0(3)
C82 C23 C24 120.1(3)
C22 C23 C24 101.2(2)
C8 C24 C25 106.2(3)
C8 C24 C83 116.0(3)
C25 C24 C83 110.0(3)
C8 C24 C23 103.9(2)
C25 C24 C23 102.2(3)
C83 C24 C23 117.1(3)
C44 C25 C26 121.4(3)
C44 C25 C24 109.6(3)
C26 C25 C24 124.0(3)
C25 C26 C10 122.5(3)
C25 C26 C27 115.4(3)
C10 C26 C27 119.4(3)
C28 C27 C26 117.7(3)
C28 C27 C46 116.7(3)
C26 C27 C46 123.0(3)
C27 C28 C29 122.1(3)
C27 C28 C49 122.9(3)
C29 C28 C49 109.5(3)
C11 C29 C28 120.6(3)
C11 C29 C30 127.1(3)
C28 C29 C30 106.8(3)
C31 C30 C50 129.8(3)
C31 C30 C29 116.9(3)
C50 C30 C29 107.0(2)
C30 C31 C13 117.7(3)
C30 C31 C32 129.4(3)
C13 C31 C32 107.5(3)
C33 C32 C84 110.3(3)
C33 C32 C31 114.7(2)
C84 C32 C31 108.1(2)
C33 C32 C15 102.6(2)
C84 C32 C15 119.8(2)
C31 C32 C15 101.3(3)
C52 C33 C34 117.6(3)
C52 C33 C32 127.8(3)
C34 C33 C32 109.2(3)
C16 C34 C35 122.7(3)
C16 C34 C33 109.5(3)
C35 C34 C33 119.5(3)
C54 C35 C36 120.4(3)
C54 C35 C34 117.4(3)
C36 C35 C34 118.5(3)
C35 C36 C18 117.8(3)
C35 C36 C37 118.1(3)
C18 C36 C37 121.3(3)
C56 C37 C36 120.2(3)
C56 C37 C38 117.4(3)
C36 C37 C38 119.6(3)
C39 C38 C59 117.0(3)
C39 C38 C37 118.1(3)
C59 C38 C37 121.7(3)
C38 C39 C40 124.2(3)
C38 C39 C19 121.6(3)
C40 C39 C19 109.2(3)
C41 C40 C39 118.3(3)
C41 C40 C21 129.2(3)
C39 C40 C21 107.2(3)
C40 C41 C60 117.6(3)
C40 C41 C42 126.1(3)
C60 C41 C42 108.4(3)
C43 C42 C41 124.5(3)
C43 C42 C62 117.2(3)
C41 C42 C62 108.7(3)
C42 C43 C44 117.0(3)
C42 C43 C23 128.5(3)
C44 C43 C23 109.4(3)
C25 C44 C45 122.4(3)
C25 C44 C43 109.6(3)
C45 C44 C43 119.7(3)
C63 C45 C46 120.4(3)
C63 C45 C44 117.3(3)
C46 C45 C44 118.6(3)
C45 C46 C47 118.5(3)
C45 C46 C27 117.9(3)
C47 C46 C27 120.9(3)
C65 C47 C46 120.0(3)
C65 C47 C48 117.4(3)
C46 C47 C48 119.7(3)
C49 C48 C68 116.7(3)
C49 C48 C47 118.2(3)
C68 C48 C47 122.0(3)
C48 C49 C50 124.3(3)
C48 C49 C28 121.3(3)
C50 C49 C28 109.2(3)
C51 C50 C49 118.0(3)
C51 C50 C30 129.3(3)
C49 C50 C30 107.5(3)
C69 C51 C50 117.8(3)
C69 C51 C52 108.5(3)
C50 C51 C52 125.9(3)
C33 C52 C51 125.2(3)
C33 C52 C53 116.3(3)
C51 C52 C53 108.9(3)
C52 C53 C54 107.7(3)
C52 C53 C85 112.5(3)
C54 C53 C85 110.7(2)
C52 C53 C70 105.3(2)
C54 C53 C70 101.8(2)
C85 C53 C70 118.0(3)
C55 C54 C35 122.0(3)
C55 C54 C53 112.5(3)
C35 C54 C53 120.7(3)
C54 C55 C56 120.3(3)
C54 C55 C71 109.4(3)
C56 C55 C71 120.5(3)
C37 C56 C55 118.9(3)
C37 C56 C57 119.7(3)
C55 C56 C57 117.4(3)
C58 C57 C56 122.4(3)
C58 C57 C73 111.4(3)
C56 C57 C73 121.4(3)
C57 C58 C59 120.4(3)
C57 C58 C75 109.0(3)
C59 C58 C75 121.4(3)
C60 C59 C58 119.1(3)
C60 C59 C38 118.4(3)
C58 C59 C38 118.2(3)
C59 C60 C41 123.4(3)
C59 C60 C61 120.9(3)
C41 C60 C61 111.4(3)
C76 C61 C60 108.4(3)
C76 C61 C86 112.3(3)
C60 C61 C86 109.7(3)
C76 C61 C62 104.8(3)
C60 C61 C62 101.3(3)
C86 C61 C62 119.4(3)
C42 C62 C63 107.4(3)
C42 C62 C87 112.0(3)
C63 C62 C87 110.5(3)
C42 C62 C61 105.8(3)
C63 C62 C61 101.2(3)
C87 C62 C61 118.9(3)
C64 C63 C45 121.7(3)
C64 C63 C62 112.7(3)
C45 C63 C62 120.9(3)
C63 C64 C65 120.2(3)
C63 C64 C76 109.2(3)
C65 C64 C76 121.9(3)
C47 C65 C64 119.2(3)
C47 C65 C66 119.5(3)
C64 C65 C66 117.3(3)
C67 C66 C65 122.9(3)
C67 C66 C74 111.3(3)
C65 C66 C74 121.2(3)
C66 C67 C68 120.1(3)
C66 C67 C72 109.5(3)
C68 C67 C72 120.2(3)
C69 C68 C48 118.8(3)
C69 C68 C67 119.0(3)
C48 C68 C67 118.0(3)
C68 C69 C51 123.2(3)
C68 C69 C70 121.0(3)
C51 C69 C70 111.6(2)
C88 C70 C71 112.9(3)
C88 C70 C69 109.3(3)
C71 C70 C69 107.8(2)
C88 C70 C53 120.2(3)
C71 C70 C53 104.3(3)
C69 C70 C53 101.2(2)
C72 C71 C55 117.5(3)
C72 C71 C70 119.6(3)
C55 C71 C70 108.5(3)
C71 C72 C67 117.0(3)
C71 C72 C73 119.6(3)
C67 C72 C73 108.8(3)
C72 C73 C89 113.0(3)
C72 C73 C57 107.8(3)
C89 C73 C57 109.9(3)
C72 C73 C74 104.4(3)
C89 C73 C74 119.5(3)
C57 C73 C74 101.2(3)
C75 C74 C90 114.2(3)
C75 C74 C66 108.7(3)
C90 C74 C66 109.0(3)
C75 C74 C73 104.2(3)
C90 C74 C73 118.6(3)
C66 C74 C73 101.1(2)
C76 C75 C58 115.6(3)
C76 C75 C74 119.3(3)
C58 C75 C74 109.1(3)
C75 C76 C64 116.4(3)
C75 C76 C61 119.7(3)
C64 C76 C61 108.2(3)
F3 C77 F2 108.3(3)
F3 C77 F1 107.6(3)
F2 C77 F1 106.6(3)
F3 C77 C3 111.9(3)
F2 C77 C3 112.3(3)
F1 C77 C3 109.9(3)
F4 C78 F5 109.5(3)
F4 C78 F6 106.6(3)
F5 C78 F6 106.9(3)
F4 C78 C6 112.7(3)
F5 C78 C6 111.1(3)
F6 C78 C6 109.8(3)
F8 C79 F9 108.0(3)
F8 C79 F7 106.8(3)
F9 C79 F7 107.8(3)
F8 C79 C9 112.0(3)
F9 C79 C9 111.9(3)
F7 C79 C9 110.1(3)
F10 C80 F12 108.5(3)
F10 C80 F11 106.7(3)
F12 C80 F11 107.2(3)
F10 C80 C12 113.2(3)
F12 C80 C12 110.6(3)
F11 C80 C12 110.4(3)
F14 C81 F15 108.2(3)
F14 C81 F13 107.7(3)
F15 C81 F13 107.0(3)
F14 C81 C15 112.5(3)
F15 C81 C15 111.6(3)
F13 C81 C15 109.6(3)
F18 C82 F16 107.4(3)
F18 C82 F17 108.2(3)
F16 C82 F17 107.2(3)
F18 C82 C23 113.6(3)
F16 C82 C23 108.8(3)
F17 C82 C23 111.4(3)
F19 C83 F20 107.7(3)
F19 C83 F21 107.9(3)
F20 C83 F21 107.1(3)
F19 C83 C24 112.8(3)
F20 C83 C24 109.7(3)
F21 C83 C24 111.4(3)
F22 C84 F23 108.5(2)
F22 C84 F24 107.3(3)
F23 C84 F24 107.3(3)
F22 C84 C32 112.2(3)
F23 C84 C32 112.9(3)
F24 C84 C32 108.5(2)
F25 C85 F26 108.6(3)
F25 C85 F27 106.6(3)
F26 C85 F27 106.9(3)
F25 C85 C53 113.0(3)
F26 C85 C53 111.9(3)
F27 C85 C53 109.5(3)
F28 C86 F29 108.8(3)
F28 C86 F30 107.3(3)
F29 C86 F30 106.8(4)
F28 C86 C61 111.4(4)
F29 C86 C61 112.8(3)
F30 C86 C61 109.4(3)
F31 C87 F33 107.6(3)
F31 C87 F32 107.5(3)
F33 C87 F32 106.2(3)
F31 C87 C62 112.5(3)
F33 C87 C62 110.6(3)
F32 C87 C62 112.0(3)
F34 C88 F35 108.1(3)
F34 C88 F36 106.9(3)
F35 C88 F36 106.9(3)
F34 C88 C70 111.4(3)
F35 C88 C70 113.4(3)
F36 C88 C70 109.9(3)
F38 C89 F37 108.3(3)
F38 C89 F39 107.6(3)
F37 C89 F39 107.1(3)
F38 C89 C73 112.7(3)
F37 C89 C73 111.4(3)
F39 C89 C73 109.5(3)
F40 C90 F41 108.0(3)
F40 C90 F42 107.2(3)
F41 C90 F42 106.9(3)
F40 C90 C74 113.5(3)
F41 C90 C74 111.5(3)
F42 C90 C74 109.5(3)
C02 C01 C06 118.2(6)
C02 C01 C07 121.3(6)
C06 C01 C07 120.5(7)
C01 C02 C03 120.0(6)
C02 C03 C04 118.4(7)
C05 C04 C03 122.0(6)
C06 C05 C04 119.0(7)
C05 C06 C01 122.4(8)
C02A C01A C06A 120.0
C02A C01A C07A 128.0(15)
C06A C01A C07A 110.8(15)
C01A C02A C03A 120.0
C04A C03A C02A 120.0
C03A C04A C05A 120.0
C06A C05A C04A 120.0
C05A C06A C01A 120.0
C015 C08 C014 89(2)
C015 C08 C016 167(2)
C014 C08 C016 77.7(16)
C015 C08 C09 45.2(10)
C014 C08 C09 134.6(19)
C016 C08 C09 147.6(17)
C015 C08 C013 143.6(18)
C014 C08 C013 126.8(18)
C016 C08 C013 49.1(9)
C09 C08 C013 98.5(11)
C015 C08 C017 95.1(16)
C014 C08 C017 174.6(19)
C016 C08 C017 97.6(15)
C09 C08 C017 50.0(10)
C013 C08 C017 48.5(10)
C015 C09 C010 178.4(15)
C015 C09 C017 118.2(15)
C010 C09 C017 63.0(13)
C015 C09 C08 41.3(11)
C010 C09 C08 139.9(14)
C017 C09 C08 76.9(12)
C015 C09 C018 134.6(15)
C010 C09 C018 44.3(10)
C017 C09 C018 107.3(13)
C08 C09 C018 175.7(12)
C09 C010 C018 91.9(15)
C09 C010 C011 110.6(16)
C018 C010 C011 157.5(16)
C09 C010 C017 70.2(12)
C018 C010 C017 162.0(16)
C011 C010 C017 40.4(9)
C017 C011 C012 49.6(15)
C017 C011 C019 109(2)
C012 C011 C019 58.9(12)
C017 C011 C010 72(2)
C012 C011 C010 121.4(18)
C019 C011 C010 177.3(12)
C017 C012 C013 82.8(19)
C017 C012 C011 49.1(12)
C013 C012 C011 131.9(18)
C017 C012 C019 111.9(19)
C013 C012 C019 165.1(19)
C011 C012 C019 62.9(12)
C012 C013 C016 165.8(13)
C012 C013 C017 41.3(8)
C016 C013 C017 124.5(12)
C012 C013 C08 117.7(11)
C016 C013 C08 48.1(10)
C017 C013 C08 76.4(10)
C08 C014 C016 55.6(13)
C08 C014 C015 44.4(11)
C016 C014 C015 99.9(13)
C08 C015 C09 93.5(17)
C08 C015 C014 46.2(13)
C09 C015 C014 139.7(19)
C08 C016 C013 82.8(13)
C08 C016 C014 46.7(10)
C013 C016 C014 129.4(15)
C011 C017 C012 81.3(17)
C011 C017 C010 68(2)
C012 C017 C010 149(2)
C011 C017 C013 137(3)
C012 C017 C013 55.9(17)
C010 C017 C013 155.1(14)
C011 C017 C09 115(3)
C012 C017 C09 164(2)
C010 C017 C09 46.9(10)
C013 C017 C09 108.2(11)
C011 C017 C019 42.1(14)
C012 C017 C019 39.2(11)
C010 C017 C019 109.9(16)
C013 C017 C019 95.0(16)
C09 C017 C019 157(2)
C011 C017 C08 168(3)
C012 C017 C08 111(2)
C010 C017 C08 99.9(13)
C013 C017 C08 55.1(8)
C09 C017 C08 53.1(7)
C019 C017 C08 150.1(19)
C010 C018 C09 43.8(8)
C012 C019 C011 58.2(12)
C012 C019 C017 28.9(10)
C011 C019 C017 29.3(10)

loop_
_geom_bond_atom_site_label_1
_geom_bond_atom_site_label_2
_geom_bond_distance
F1 C77 1.339(4)
F2 C77 1.332(4)
F3 C77 1.331(4)
F4 C78 1.327(4)
F5 C78 1.330(4)
F6 C78 1.344(4)
F7 C79 1.335(4)
F8 C79 1.332(4)
F9 C79 1.333(4)
F10 C80 1.324(4)
F11 C80 1.332(4)
F12 C80 1.332(4)
F13 C81 1.340(4)
F14 C81 1.332(4)
F15 C81 1.337(4)
F16 C82 1.337(4)
F17 C82 1.345(4)
F18 C82 1.332(4)
F19 C83 1.332(4)
F20 C83 1.335(4)
F21 C83 1.338(4)
F22 C84 1.326(4)
F23 C84 1.332(4)
F24 C84 1.343(4)
F25 C85 1.328(4)
F26 C85 1.329(4)
F27 C85 1.354(4)
F28 C86 1.314(5)
F29 C86 1.334(5)
F30 C86 1.338(5)
F31 C87 1.329(4)
F32 C87 1.342(4)
F33 C87 1.337(4)
F34 C88 1.333(4)
F35 C88 1.337(4)
F36 C88 1.341(4)
F37 C89 1.335(4)
F38 C89 1.330(5)
F39 C89 1.335(4)
F40 C90 1.325(4)
F41 C90 1.332(4)
F42 C90 1.342(4)
C1 C2 1.326(5)
C1 C6 1.527(5)
C1 C9 1.555(4)
C2 C12 1.524(5)
C2 C3 1.553(4)
C3 C14 1.500(5)
C3 C77 1.559(5)
C3 C4 1.566(4)
C4 C5 1.402(5)
C4 C17 1.438(5)
C5 C20 1.403(4)
C5 C6 1.534(5)
C6 C7 1.504(4)
C6 C78 1.550(5)
C7 C8 1.339(5)
C7 C22 1.430(5)
C8 C24 1.494(4)
C8 C9 1.506(5)
C9 C79 1.558(5)
C9 C10 1.565(5)
C10 C11 1.404(5)
C10 C26 1.437(4)
C11 C29 1.391(5)
C11 C12 1.536(4)
C12 C13 1.510(5)
C12 C80 1.550(4)
C13 C14 1.339(4)
C13 C31 1.420(5)
C14 C15 1.498(5)
C15 C16 1.519(4)
C15 C81 1.535(4)
C15 C32 1.604(5)
C16 C34 1.377(5)
C16 C17 1.436(4)
C17 C18 1.445(4)
C18 C19 1.400(4)
C18 C36 1.450(5)
C19 C20 1.395(5)
C19 C39 1.439(4)
C20 C21 1.481(4)
C21 C22 1.358(5)
C21 C40 1.467(5)
C22 C23 1.539(4)
C23 C43 1.516(5)
C23 C82 1.533(5)
C23 C24 1.612(5)
C24 C25 1.516(5)
C24 C83 1.536(4)
C25 C44 1.372(4)
C25 C26 1.433(5)
C26 C27 1.443(5)
C27 C28 1.397(4)
C27 C46 1.456(4)
C28 C29 1.398(4)
C28 C49 1.440(4)
C29 C30 1.499(4)
C30 C31 1.360(4)
C30 C50 1.452(4)
C31 C32 1.540(4)
C32 C33 1.515(4)
C32 C84 1.539(4)
C33 C52 1.366(5)
C33 C34 1.460(4)
C34 C35 1.439(4)
C35 C54 1.409(5)
C35 C36 1.416(4)
C36 C37 1.452(4)
C37 C56 1.428(5)
C37 C38 1.458(4)
C38 C39 1.395(5)
C38 C59 1.436(4)
C39 C40 1.415(4)
C40 C41 1.411(4)
C41 C60 1.412(5)
C41 C42 1.462(4)
C42 C43 1.367(5)
C42 C62 1.516(5)
C43 C44 1.463(4)
C44 C45 1.435(5)
C45 C63 1.409(4)
C45 C46 1.412(4)
C46 C47 1.453(4)
C47 C65 1.423(4)
C47 C48 1.456(4)
C48 C49 1.393(4)
C48 C68 1.434(4)
C49 C50 1.417(4)
C50 C51 1.413(4)
C51 C69 1.409(4)
C51 C52 1.458(4)
C52 C53 1.528(4)
C53 C54 1.529(4)
C53 C85 1.538(4)
C53 C70 1.574(4)
C54 C55 1.367(4)
C55 C56 1.431(4)
C55 C71 1.464(5)
C56 C57 1.434(4)
C57 C58 1.377(5)
C57 C73 1.538(5)
C58 C59 1.435(5)
C58 C75 1.461(5)
C59 C60 1.406(5)
C60 C61 1.530(4)
C61 C76 1.524(5)
C61 C86 1.535(5)
C61 C62 1.571(5)
C62 C63 1.530(5)
C62 C87 1.530(4)
C63 C64 1.377(5)
C64 C65 1.429(4)
C64 C76 1.461(4)
C65 C66 1.437(5)
C66 C67 1.367(4)
C66 C74 1.539(4)
C67 C68 1.442(4)
C67 C72 1.460(4)
C68 C69 1.404(4)
C69 C70 1.536(4)
C70 C88 1.520(5)
C70 C71 1.527(4)
C71 C72 1.362(4)
C72 C73 1.506(4)
C73 C89 1.534(5)
C73 C74 1.575(4)
C74 C75 1.503(5)
C74 C90 1.530(5)
C75 C76 1.389(5)
C01 C02 1.387(9)
C01 C06 1.412(9)
C01 C07 1.525(9)
C02 C03 1.388(8)
C03 C04 1.398(9)
C04 C05 1.361(10)
C05 C06 1.331(9)
C01A C02A 1.3900
C01A C06A 1.3900
C01A C07A 1.899(19)
C02A C03A 1.3900
C03A C04A 1.3900
C04A C05A 1.3900
C05A C06A 1.3900
C08 C015 1.07(2)
C08 C014 1.100(17)
C08 C016 1.25(2)
C08 C09 1.613(19)
C08 C013 1.659(19)
C08 C017 1.97(3)
C09 C015 1.146(14)
C09 C010 1.199(14)
C09 C017 1.55(2)
C09 C018 1.730(15)
C010 C018 1.21(2)
C010 C011 1.43(2)
C010 C017 1.46(3)
C011 C017 0.999(19)
C011 C012 1.307(18)
C011 C019 1.37(3)
C012 C017 1.01(2)
C012 C013 1.264(13)
C012 C019 1.32(2)
C013 C016 1.264(13)
C013 C017 1.51(3)
C014 C016 1.48(2)
C014 C015 1.52(2)
C017 C019 1.93(3)
